data_1562709
loop_
_publ_author_name
'Kozin, Michael S.'
'Aliev, Almaz'
'Colmont, Marie'
'Mentr\'e, Olivier'
'Siidra, Oleg I.'
'Krivovichev, Sergey V.'

_publ_section_title
;
 Novel bismuth oxophosphate halides [Bi8O8][BiO2](PO4)2X (X=Cl, Br) based
 on oxocentered 2D blocks and their relationships to the Aurivillius
 phases
;
_journal_name_full 'Journal of Solid State Chemistry'
_journal_page_first 56
_journal_page_last 61
_journal_paper_doi 10.1016/j.jssc.2012.11.028
_journal_volume 199
_journal_year 2013
_chemical_formula_sum 'Bi9 Cl O18 P2'
_chemical_formula_weight 2266.21
_space_group_IT_number 14
_space_group_name_Hall '-P 2ybc'
_space_group_name_H-M_alt 'P 1 21/c 1'
_symmetry_cell_setting monoclinic
_symmetry_space_group_name_H-M 'P 1 21/c 1'
_atom_sites_solution_hydrogens geom
_atom_sites_solution_primary direct
_atom_sites_solution_secondary difmap
_audit_creation_method SHELXL-97
_cell_angle_alpha 90.00
_cell_angle_beta 125.708(2)
_cell_angle_gamma 90.00
_cell_formula_units_Z 4
_cell_length_a 17.9512(6)
_cell_length_b 5.3972(2)
_cell_length_c 22.9264(6)
_cell_measurement_temperature 293(2)
_cell_volume 1803.66(11)
_computing_structure_refinement 'SHELXL-97 (Sheldrick, 1997)'
_diffrn_ambient_temperature 293(2)
_diffrn_measured_fraction_theta_full 0.978
_diffrn_measured_fraction_theta_max 0.978
_diffrn_radiation_monochromator graphite
_diffrn_radiation_source 'fine-focus sealed tube'
_diffrn_radiation_type MoK\a
_diffrn_radiation_wavelength 0.71073
_diffrn_reflns_av_R_equivalents 0.0534
_diffrn_reflns_av_sigmaI/netI 0.0338
_diffrn_reflns_limit_h_max 32
_diffrn_reflns_limit_h_min -32
_diffrn_reflns_limit_k_max 9
_diffrn_reflns_limit_k_min -9
_diffrn_reflns_limit_l_max 41
_diffrn_reflns_limit_l_min -41
_diffrn_reflns_number 86408
_diffrn_reflns_theta_full 40.60
_diffrn_reflns_theta_max 40.60
_diffrn_reflns_theta_min 1.40
_exptl_absorpt_coefficient_mu 87.884
_exptl_crystal_density_diffrn 8.346
_exptl_crystal_density_method 'not measured'
_exptl_crystal_F_000 3752
_refine_diff_density_max 5.906
_refine_diff_density_min -5.045
_refine_diff_density_rms 0.485
_refine_ls_extinction_coef 0.000234(5)
_refine_ls_extinction_expression Fc^*^=kFc[1+0.001xFc^2^\l^3^/sin(2\q)]^-1/4^
_refine_ls_extinction_method SHELXL
_refine_ls_goodness_of_fit_ref 1.011
_refine_ls_hydrogen_treatment mixed
_refine_ls_matrix_type full
_refine_ls_number_parameters 272
_refine_ls_number_reflns 11339
_refine_ls_number_restraints 0
_refine_ls_restrained_S_all 1.011
_refine_ls_R_factor_all 0.0414
_refine_ls_R_factor_gt 0.0246
_refine_ls_shift/su_max 0.003
_refine_ls_shift/su_mean 0.000
_refine_ls_structure_factor_coef Fsqd
_refine_ls_weighting_details 'calc w=1/[\s^2^(Fo^2^)+(0.0091P)^2^+8.7319P] where P=(Fo^2^+2Fc^2^)/3'
_refine_ls_weighting_scheme calc
_refine_ls_wR_factor_gt 0.0409
_refine_ls_wR_factor_ref 0.0448
_reflns_number_gt 8759
_reflns_number_total 11339
_reflns_threshold_expression >2sigma(I)
_cod_data_source_file JSSC-2013-199-56.cif
_cod_data_source_block 2
_cod_original_cell_volume 1803.66(10)
_cod_original_sg_symbol_H-M P21/c
_cod_database_code 1562709

loop_
_symmetry_equiv_pos_as_xyz
'x, y, z'
'-x, y+1/2, -z+1/2'
'-x, -y, -z'
'x, -y-1/2, z-1/2'

loop_
_atom_site_label
_atom_site_type_symbol
_atom_site_fract_x
_atom_site_fract_y
_atom_site_fract_z
_atom_site_U_iso_or_equiv
_atom_site_adp_type
_atom_site_occupancy
_atom_site_symmetry_multiplicity
_atom_site_calc_flag
_atom_site_refinement_flags
_atom_site_disorder_assembly
_atom_site_disorder_group
Bi1 Bi 0.295112(10) -0.77695(3) -0.293368(8) 0.00924(3) Uani 1 1 d . . .
Bi2 Bi 0.025985(10) -0.76726(3) -0.606496(8) 0.00841(3) Uani 1 1 d . . .
Bi3 Bi 0.165102(10) -0.27014(3) -0.598103(8) 0.00871(3) Uani 1 1 d . . .
Bi4 Bi 0.151848(10) -0.25751(3) -0.443165(8) 0.00835(3) Uani 1 1 d . . .
Bi5 Bi 0.343987(10) 0.24166(3) -0.097328(8) 0.00856(3) Uani 1 1 d . . .
Bi6 Bi 0.281672(10) -0.76116(3) -0.456997(8) 0.00825(3) Uani 1 1 d . . .
Bi7 Bi 0.089147(11) 0.25196(3) -0.227396(8) 0.00996(3) Uani 1 1 d . . .
Bi8 Bi 0.455282(10) -0.25422(3) -0.152052(8) 0.00835(3) Uani 1 1 d . . .
Bi9 Bi 0.415790(13) -0.30916(3) -0.321002(9) 0.01587(4) Uani 1 1 d . . .
Cl1 Cl 0.06608(9) -0.7492(3) -0.42455(9) 0.0324(3) Uani 1 1 d . . .
P1 P 0.22135(7) -0.2388(2) -0.23638(6) 0.00847(17) Uani 1 1 d . . .
P2 P 0.40474(7) -0.2370(2) -0.47605(6) 0.00833(17) Uani 1 1 d . . .
O1 O 0.2719(2) -0.5049(6) -0.38590(16) 0.0087(5) Uani 1 1 d . . .
O2 O 0.2699(2) -0.0059(6) -0.38648(17) 0.0098(6) Uani 1 1 d . . .
O3 O 0.1401(2) -0.5097(6) -0.53172(17) 0.0089(5) Uani 1 1 d . . .
O4 O 0.4233(2) -0.7225(6) -0.35559(16) 0.0097(5) Uani 1 1 d . . .
O5 O 0.0456(2) -0.5160(6) -0.67537(17) 0.0093(5) Uani 1 1 d . . .
O6 O 0.4154(2) -0.5167(6) -0.24067(18) 0.0122(6) Uani 1 1 d . . .
O7 O 0.1377(2) -0.0214(6) -0.53269(17) 0.0095(5) Uani 1 1 d . . .
O8 O 0.4130(2) -1.0182(6) -0.24141(17) 0.0115(6) Uani 1 1 d . . .
O9 O 0.0462(2) -1.0048(6) -0.67590(17) 0.0094(6) Uani 1 1 d . . .
O10 O 0.2186(2) -0.7306(7) -0.61241(17) 0.0142(6) Uani 1 1 d . . .
O11 O 0.2893(2) -0.0202(6) -0.19398(19) 0.0138(6) Uani 1 1 d . . .
O12 O 0.3256(2) -0.2859(7) -0.46901(19) 0.0173(7) Uani 1 1 d . . .
O13 O 0.2710(3) -0.4835(7) -0.2013(2) 0.0207(8) Uani 1 1 d . . .
O14 O 0.1382(2) -0.2130(7) -0.2336(2) 0.0216(8) Uani 1 1 d . . .
O15 O 0.4947(2) -0.3272(7) -0.40798(19) 0.0189(7) Uani 1 1 d . . .
O16 O 0.4105(3) 0.0447(6) -0.4835(2) 0.0173(7) Uani 1 1 d . . .
O17 O 0.3832(3) -0.3639(7) -0.5442(2) 0.0232(8) Uani 1 1 d . . .
O18 O 0.1949(3) -0.2238(7) -0.31243(19) 0.0224(8) Uani 1 1 d . . .

loop_
_atom_site_aniso_label
_atom_site_aniso_U_11
_atom_site_aniso_U_22
_atom_site_aniso_U_33
_atom_site_aniso_U_23
_atom_site_aniso_U_13
_atom_site_aniso_U_12
Bi1 0.00948(6) 0.01001(6) 0.00808(5) 0.00041(5) 0.00503(5) 0.00091(5)
Bi2 0.00672(5) 0.00841(6) 0.01006(6) 0.00014(5) 0.00487(5) 0.00004(5)
Bi3 0.00704(5) 0.00975(6) 0.00770(5) 0.00008(5) 0.00337(5) -0.00100(5)
Bi4 0.00696(5) 0.00799(6) 0.01035(6) 0.00041(5) 0.00520(5) 0.00015(5)
Bi5 0.00722(5) 0.01119(6) 0.00765(5) 0.00047(5) 0.00455(4) 0.00050(5)
Bi6 0.00901(6) 0.00836(6) 0.00818(5) -0.00005(5) 0.00546(5) -0.00010(5)
Bi7 0.01071(6) 0.01034(6) 0.00966(6) 0.00034(5) 0.00640(5) -0.00007(5)
Bi8 0.00685(5) 0.01027(6) 0.00787(5) 0.00072(5) 0.00426(4) 0.00013(5)
Bi9 0.02105(8) 0.01530(7) 0.01134(7) -0.00037(5) 0.00949(6) -0.00631(6)
Cl1 0.0146(5) 0.0189(6) 0.0482(9) 0.0041(6) 0.0096(6) -0.0011(5)
P1 0.0081(4) 0.0096(4) 0.0080(4) 0.0001(4) 0.0049(3) -0.0001(4)
P2 0.0073(4) 0.0102(4) 0.0069(4) 0.0003(3) 0.0038(3) -0.0003(4)
O1 0.0083(14) 0.0097(13) 0.0068(13) 0.0000(10) 0.0037(11) 0.0020(10)
O2 0.0125(15) 0.0099(13) 0.0075(14) -0.0023(10) 0.0062(12) -0.0035(10)
O3 0.0084(14) 0.0066(12) 0.0111(14) -0.0007(10) 0.0054(12) -0.0018(10)
O4 0.0058(11) 0.0130(14) 0.0093(12) -0.0034(10) 0.0038(10) -0.0008(10)
O5 0.0103(14) 0.0078(13) 0.0104(14) -0.0014(10) 0.0063(12) -0.0007(10)
O6 0.0177(16) 0.0087(13) 0.0109(15) -0.0007(10) 0.0088(13) -0.0037(11)
O7 0.0090(14) 0.0096(13) 0.0078(13) 0.0005(10) 0.0037(12) 0.0023(10)
O8 0.0135(15) 0.0123(14) 0.0092(14) 0.0024(10) 0.0069(13) 0.0047(11)
O9 0.0107(14) 0.0080(13) 0.0090(14) 0.0010(10) 0.0054(12) -0.0003(10)
O10 0.0087(12) 0.0227(17) 0.0107(13) 0.0002(12) 0.0054(11) -0.0019(12)
O11 0.0168(16) 0.0108(14) 0.0161(16) -0.0023(11) 0.0109(14) -0.0038(12)
O12 0.0109(14) 0.028(2) 0.0147(15) 0.0044(13) 0.0087(12) -0.0011(13)
O13 0.025(2) 0.0120(16) 0.0219(19) 0.0019(13) 0.0117(17) 0.0036(14)
O14 0.0120(15) 0.028(2) 0.030(2) -0.0029(16) 0.0149(15) -0.0005(14)
O15 0.0090(14) 0.0244(18) 0.0167(16) 0.0120(14) 0.0038(13) 0.0045(13)
O16 0.0218(18) 0.0114(15) 0.0166(17) 0.0008(12) 0.0100(15) -0.0001(13)
O17 0.034(2) 0.0184(18) 0.0227(19) -0.0114(14) 0.0199(18) -0.0104(16)
O18 0.0282(19) 0.028(2) 0.0097(14) 0.0010(14) 0.0104(14) -0.0024(16)

loop_
_atom_type_symbol
_atom_type_description
_atom_type_scat_dispersion_real
_atom_type_scat_dispersion_imag
_atom_type_scat_source
Bi Bi -4.1077 10.2566 'International Tables Vol C Tables 4.2.6.8 and 6.1.1.4'
Cl Cl 0.1484 0.1585 'International Tables Vol C Tables 4.2.6.8 and 6.1.1.4'
O O 0.0106 0.0060 'International Tables Vol C Tables 4.2.6.8 and 6.1.1.4'
P P 0.1023 0.0942 'International Tables Vol C Tables 4.2.6.8 and 6.1.1.4'

loop_
_geom_angle_atom_site_label_1
_geom_angle_atom_site_label_2
_geom_angle_atom_site_label_3
_geom_angle
_geom_angle_site_symmetry_1
_geom_angle_site_symmetry_3
O8 Bi1 O6 75.82(13) . .
O8 Bi1 O2 77.50(12) . 1_545
O6 Bi1 O2 116.55(12) . 1_545
O8 Bi1 O1 117.64(11) . .
O6 Bi1 O1 73.16(11) . .
O2 Bi1 O1 70.52(11) 1_545 .
O8 Bi1 O11 75.40(12) . 1_545
O6 Bi1 O11 110.52(11) . 1_545
O2 Bi1 O11 116.53(11) 1_545 1_545
O1 Bi1 O11 166.84(10) . 1_545
O8 Bi1 Bi9 91.31(9) . .
O6 Bi1 Bi9 34.07(8) . .
O2 Bi1 Bi9 91.50(8) 1_545 .
O1 Bi1 Bi9 39.92(7) . .
O11 Bi1 Bi9 144.54(7) 1_545 .
O8 Bi1 Bi6 92.11(9) . .
O6 Bi1 Bi6 90.25(8) . .
O2 Bi1 Bi6 35.12(8) 1_545 .
O1 Bi1 Bi6 36.80(7) . .
O11 Bi1 Bi6 151.64(7) 1_545 .
Bi9 Bi1 Bi6 59.059(4) . .
O7 Bi2 O3 77.34(11) 1_545 .
O7 Bi2 O9 74.62(11) 1_545 .
O3 Bi2 O9 116.61(12) . .
O7 Bi2 O5 118.00(12) 1_545 .
O3 Bi2 O5 73.45(11) . .
O9 Bi2 O5 71.94(11) . .
O7 Bi2 Bi7 92.98(8) 1_545 4
O3 Bi2 Bi7 90.99(8) . 4
O9 Bi2 Bi7 36.79(8) . 4
O5 Bi2 Bi7 35.97(8) . 4
O7 Bi2 Bi3 97.58(9) 1_545 .
O3 Bi2 Bi3 36.40(8) . .
O9 Bi2 Bi3 94.01(8) . .
O5 Bi2 Bi3 37.09(8) . .
Bi7 Bi2 Bi3 59.772(4) 4 .
O7 Bi2 Bi3 36.59(8) 1_545 1_545
O3 Bi2 Bi3 97.55(8) . 1_545
O9 Bi2 Bi3 38.02(8) . 1_545
O5 Bi2 Bi3 95.92(8) . 1_545
Bi7 Bi2 Bi3 62.255(4) 4 1_545
Bi3 Bi2 Bi3 96.937(6) . 1_545
O3 Bi3 O5 73.54(11) . .
O3 Bi3 O7 71.62(11) . .
O5 Bi3 O7 113.21(11) . .
O3 Bi3 O9 114.96(11) . 1_565
O5 Bi3 O9 74.41(11) . 1_565
O7 Bi3 O9 71.63(11) . 1_565
O3 Bi3 O12 75.04(11) . .
O5 Bi3 O12 140.41(11) . .
O7 Bi3 O12 78.22(11) . .
O9 Bi3 O12 142.08(12) 1_565 .
O3 Bi3 O10 77.38(11) . .
O5 Bi3 O10 67.19(10) . .
O7 Bi3 O10 146.92(10) . .
O9 Bi3 O10 134.17(10) 1_565 .
O12 Bi3 O10 82.96(11) . .
O3 Bi3 Bi7 90.74(8) . 4
O5 Bi3 Bi7 35.76(8) . 4
O7 Bi3 Bi7 148.87(8) . 4
O9 Bi3 Bi7 94.45(8) 1_565 4
O12 Bi3 Bi7 122.76(8) . 4
O10 Bi3 Bi7 39.86(7) . 4
O3 Bi3 Bi2 36.32(8) . .
O5 Bi3 Bi2 37.27(8) . .
O7 Bi3 Bi2 93.73(8) . .
O9 Bi3 Bi2 96.97(8) 1_565 .
O12 Bi3 Bi2 107.60(8) . .
O10 Bi3 Bi2 66.38(7) . .
Bi7 Bi3 Bi2 59.592(5) 4 .
O3 Bi3 Bi2 93.63(8) . 1_565
O5 Bi3 Bi2 95.12(8) . 1_565
O7 Bi3 Bi2 35.14(8) . 1_565
O9 Bi3 Bi2 36.50(8) 1_565 1_565
O12 Bi3 Bi2 110.37(8) . 1_565
O10 Bi3 Bi2 161.72(7) . 1_565
Bi7 Bi3 Bi2 125.910(6) 4 1_565
Bi2 Bi3 Bi2 96.937(6) . 1_565
O3 Bi3 Bi4 37.29(8) . .
O5 Bi3 Bi4 101.59(8) . .
O7 Bi3 Bi4 36.30(8) . .
O9 Bi3 Bi4 100.47(8) 1_565 .
O12 Bi3 Bi4 64.39(7) . .
O10 Bi3 Bi4 110.72(7) . .
Bi7 Bi3 Bi4 127.228(6) 4 .
Bi2 Bi3 Bi4 68.453(5) . .
Bi2 Bi3 Bi4 66.894(5) 1_565 .
O2 Bi4 O1 75.59(12) . .
O2 Bi4 O7 75.58(11) . .
O1 Bi4 O7 115.33(11) . .
O2 Bi4 O3 116.06(11) . .
O1 Bi4 O3 74.16(11) . .
O7 Bi4 O3 69.05(11) . .
O2 Bi4 O18 75.07(12) . .
O1 Bi4 O18 80.10(12) . .
O7 Bi4 O18 141.71(12) . .
O3 Bi4 O18 147.55(12) . .
O2 Bi4 Bi6 32.82(8) . 1_565
O1 Bi4 Bi6 92.53(8) . 1_565
O7 Bi4 Bi6 42.81(8) . 1_565
O3 Bi4 Bi6 95.12(7) . 1_565
O18 Bi4 Bi6 105.55(9) . 1_565
O2 Bi4 Bi3 89.93(8) . .
O1 Bi4 Bi3 88.41(8) . .
O7 Bi4 Bi3 35.75(8) . .
O3 Bi4 Bi3 35.17(8) . .
O18 Bi4 Bi3 162.93(9) . .
Bi6 Bi4 Bi3 62.093(4) 1_565 .
O10 Bi5 O17 91.75(14) 4_556 4_556
O10 Bi5 O11 90.58(13) 4_556 .
O17 Bi5 O11 77.85(13) 4_556 .
O10 Bi5 O16 89.87(13) 4_556 4_566
O17 Bi5 O16 92.63(13) 4_556 4_566
O11 Bi5 O16 170.48(12) . 4_566
O10 Bi5 O13 86.72(14) 4_556 1_565
O17 Bi5 O13 153.27(14) 4_556 1_565
O11 Bi5 O13 75.49(13) . 1_565
O16 Bi5 O13 114.03(12) 4_566 1_565
O2 Bi6 O1 75.59(11) 1_545 .
O2 Bi6 O4 80.22(12) 1_545 .
O1 Bi6 O4 73.03(11) . .
O2 Bi6 O3 109.77(11) 1_545 .
O1 Bi6 O3 71.23(11) . .
O4 Bi6 O3 138.67(11) . .
O2 Bi6 O7 70.87(11) 1_545 1_545
O1 Bi6 O7 111.20(11) . 1_545
O4 Bi6 O7 148.04(11) . 1_545
O3 Bi6 O7 66.81(10) . 1_545
O2 Bi6 O12 142.61(11) 1_545 .
O1 Bi6 O12 69.02(11) . .
O4 Bi6 O12 78.38(11) . .
O3 Bi6 O12 69.99(10) . .
O7 Bi6 O12 133.38(10) 1_545 .
O2 Bi6 Bi9 94.24(8) 1_545 .
O1 Bi6 Bi9 40.03(8) . .
O4 Bi6 Bi9 41.42(8) . .
O3 Bi6 Bi9 97.26(7) . .
O7 Bi6 Bi9 151.17(7) 1_545 .
O12 Bi6 Bi9 50.29(7) . .
O2 Bi6 Bi1 36.62(8) 1_545 .
O1 Bi6 Bi1 40.50(8) . .
O4 Bi6 Bi1 65.00(8) . .
O3 Bi6 Bi1 98.64(7) . .
O7 Bi6 Bi1 96.96(7) 1_545 .
O12 Bi6 Bi1 106.08(7) . .
Bi9 Bi6 Bi1 60.449(5) . .
O2 Bi6 Bi4 32.85(8) 1_545 1_545
O1 Bi6 Bi4 93.71(8) . 1_545
O4 Bi6 Bi4 111.74(8) . 1_545
O3 Bi6 Bi4 90.72(7) . 1_545
O7 Bi6 Bi4 38.07(7) 1_545 1_545
O12 Bi6 Bi4 157.15(7) . 1_545
Bi9 Bi6 Bi4 124.100(6) . 1_545
Bi1 Bi6 Bi4 63.651(4) . 1_545
O5 Bi7 O9 73.79(12) 4_556 4_556
O5 Bi7 O10 77.69(12) 4_556 4_556
O9 Bi7 O10 81.50(12) 4_556 4_556
O5 Bi7 O9 72.63(11) 4_556 3_544
O9 Bi7 O9 109.82(6) 4_556 3_544
O10 Bi7 O9 143.19(11) 4_556 3_544
O5 Bi7 O5 110.09(6) 4_556 3_554
O9 Bi7 O5 71.06(10) 4_556 3_554
O10 Bi7 O5 147.26(11) 4_556 3_554
O9 Bi7 O5 65.89(10) 3_544 3_554
O5 Bi7 O14 73.55(12) 4_556 .
O9 Bi7 O14 145.98(12) 4_556 .
O10 Bi7 O14 82.54(12) 4_556 .
O9 Bi7 O14 68.64(11) 3_544 .
O5 Bi7 O14 130.16(11) 3_554 .
O5 Bi7 Bi2 37.55(8) 4_556 4_556
O9 Bi7 Bi2 37.08(8) 4_556 4_556
O10 Bi7 Bi2 70.96(8) 4_556 4_556
O9 Bi7 Bi2 96.67(7) 3_544 4_556
O5 Bi7 Bi2 95.54(7) 3_554 4_556
O14 Bi7 Bi2 109.04(8) . 4_556
O5 Bi7 Bi3 37.14(8) 4_556 4_556
O9 Bi7 Bi3 95.13(8) 4_556 4_556
O10 Bi7 Bi3 50.58(9) 4_556 4_556
O9 Bi7 Bi3 92.87(7) 3_544 4_556
O5 Bi7 Bi3 147.02(7) 3_554 4_556
O14 Bi7 Bi3 52.07(9) . 4_556
Bi2 Bi7 Bi3 60.636(5) 4_556 4_556
O4 Bi8 O8 78.52(12) 2_654 1_565
O4 Bi8 O6 83.84(12) 2_654 .
O8 Bi8 O6 76.08(12) 1_565 .
O4 Bi8 O15 81.95(12) 2_654 2_654
O8 Bi8 O15 78.24(13) 1_565 2_654
O6 Bi8 O15 152.64(12) . 2_654
O4 Bi8 Bi9 68.25(8) 2_654 .
O8 Bi8 Bi9 42.74(9) 1_565 .
O6 Bi8 Bi9 35.96(8) . .
O15 Bi8 Bi9 116.69(9) 2_654 .
O4 Bi8 Bi9 38.97(8) 2_654 2_654
O8 Bi8 Bi9 49.32(9) 1_565 2_654
O6 Bi8 Bi9 99.39(8) . 2_654
O15 Bi8 Bi9 55.82(9) 2_654 2_654
Bi9 Bi8 Bi9 66.882(5) . 2_654
O6 Bi9 O1 75.95(11) . .
O6 Bi9 O4 80.12(12) . .
O1 Bi9 O4 67.99(10) . .
O6 Bi9 O8 71.52(12) . 1_565
O1 Bi9 O8 105.65(11) . 1_565
O4 Bi9 O8 151.59(11) . 1_565
O6 Bi9 O2 107.80(11) . .
O1 Bi9 O2 64.33(10) . .
O4 Bi9 O2 127.40(10) . .
O8 Bi9 O2 65.48(10) 1_565 .
O6 Bi9 Bi8 37.23(9) . .
O1 Bi9 Bi8 100.12(8) . .
O4 Bi9 Bi8 115.36(8) . .
O8 Bi9 Bi8 36.72(8) 1_565 .
O2 Bi9 Bi8 93.91(7) . .
O6 Bi9 Bi6 93.12(9) . .
O1 Bi9 Bi6 37.47(7) . .
O4 Bi9 Bi6 38.15(7) . .
O8 Bi9 Bi6 143.12(8) 1_565 .
O2 Bi9 Bi6 89.30(7) . .
Bi8 Bi9 Bi6 128.288(6) . .
O6 Bi9 Bi1 35.68(9) . .
O1 Bi9 Bi1 41.14(8) . .
O4 Bi9 Bi1 64.11(7) . .
O8 Bi9 Bi1 92.46(8) 1_565 .
O2 Bi9 Bi1 92.01(7) . .
Bi8 Bi9 Bi1 67.815(5) . .
Bi6 Bi9 Bi1 60.492(5) . .
O6 Bi9 Bi8 96.99(9) . 2_644
O1 Bi9 Bi8 99.74(7) . 2_644
O4 Bi9 Bi8 33.22(7) . 2_644
O8 Bi9 Bi8 148.21(8) 1_565 2_644
O2 Bi9 Bi8 145.02(7) . 2_644
Bi8 Bi9 Bi8 120.274(6) . 2_644
Bi6 Bi9 Bi8 64.565(5) . 2_644
Bi1 Bi9 Bi8 94.271(6) . 2_644
O18 P1 O13 110.2(2) . .
O18 P1 O14 112.5(2) . .
O13 P1 O14 109.7(2) . .
O18 P1 O11 106.4(2) . .
O13 P1 O11 108.7(2) . .
O14 P1 O11 109.3(2) . .
O15 P2 O17 112.7(2) . .
O15 P2 O16 109.2(2) . .
O17 P2 O16 108.7(2) . .
O15 P2 O12 109.1(2) . .
O17 P2 O12 109.3(2) . .
O16 P2 O12 107.8(2) . .
Bi4 O1 Bi6 114.14(13) . .
Bi4 O1 Bi9 115.89(13) . .
Bi6 O1 Bi9 102.50(12) . .
Bi4 O1 Bi1 120.05(13) . .
Bi6 O1 Bi1 102.70(12) . .
Bi9 O1 Bi1 98.94(11) . .
Bi6 O2 Bi4 114.33(14) 1_565 .
Bi6 O2 Bi1 108.26(13) 1_565 1_565
Bi4 O2 Bi1 119.15(14) . 1_565
Bi6 O2 Bi9 107.32(12) 1_565 .
Bi4 O2 Bi9 104.11(12) . .
Bi1 O2 Bi9 102.24(12) 1_565 .
Bi2 O3 Bi3 107.28(13) . .
Bi2 O3 Bi4 127.23(14) . .
Bi3 O3 Bi4 107.53(12) . .
Bi2 O3 Bi6 107.51(12) . .
Bi3 O3 Bi6 104.75(12) . .
Bi4 O3 Bi6 100.43(11) . .
Bi8 O4 Bi6 125.20(14) 2_644 .
Bi8 O4 Bi9 107.81(13) 2_644 .
Bi6 O4 Bi9 100.43(12) . .
Bi7 O5 Bi3 107.10(13) 4 .
Bi7 O5 Bi2 106.49(13) 4 .
Bi3 O5 Bi2 105.63(13) . .
Bi7 O5 Bi7 107.90(12) 4 3_554
Bi3 O5 Bi7 109.84(12) . 3_554
Bi2 O5 Bi7 119.27(13) . 3_554
Bi9 O6 Bi8 106.82(13) . .
Bi9 O6 Bi1 110.25(14) . .
Bi8 O6 Bi1 125.80(16) . .
Bi2 O7 Bi3 108.26(13) 1_565 .
Bi2 O7 Bi4 127.61(15) 1_565 .
Bi3 O7 Bi4 107.95(12) . .
Bi2 O7 Bi6 106.82(12) 1_565 1_565
Bi3 O7 Bi6 104.62(12) . 1_565
Bi4 O7 Bi6 99.12(11) . 1_565
Bi8 O8 Bi1 124.96(16) 1_545 .
Bi8 O8 Bi9 100.54(12) 1_545 1_545
Bi1 O8 Bi9 114.77(14) . 1_545
Bi7 O9 Bi2 106.13(13) 4 .
Bi7 O9 Bi3 109.93(13) 4 1_545
Bi2 O9 Bi3 105.48(12) . 1_545
Bi7 O9 Bi7 108.35(12) 4 3_544
Bi2 O9 Bi7 117.28(13) . 3_544
Bi3 O9 Bi7 109.51(12) 1_545 3_544
Bi5 O10 Bi7 117.80(15) 4 4
Bi5 O10 Bi3 115.31(14) 4 .
Bi7 O10 Bi3 89.57(11) 4 .
P1 O11 Bi5 143.1(2) . .
P1 O11 Bi1 104.13(17) . 1_565
Bi5 O11 Bi1 108.06(12) . 1_565
P2 O12 Bi3 110.03(17) . .
P2 O12 Bi6 120.4(2) . .
Bi3 O12 Bi6 87.35(10) . .
P1 O13 Bi5 148.5(2) . 1_545
P1 O14 Bi7 116.3(2) . .
P2 O15 Bi8 131.6(2) . 2_644
P2 O16 Bi5 124.3(2) . 4_565
P2 O17 Bi5 139.7(2) . 4
P1 O18 Bi4 172.9(2) . .

loop_
_geom_bond_atom_site_label_1
_geom_bond_atom_site_label_2
_geom_bond_distance
_geom_bond_site_symmetry_2
Bi1 O8 2.157(3) .
Bi1 O6 2.247(3) .
Bi1 O2 2.272(3) 1_545
Bi1 O1 2.408(3) .
Bi1 O11 2.684(3) 1_545
Bi1 Bi9 3.6154(2) .
Bi1 Bi6 3.6169(2) .
Bi2 O7 2.192(3) 1_545
Bi2 O3 2.229(3) .
Bi2 O9 2.232(3) .
Bi2 O5 2.260(3) .
Bi2 Bi7 3.5558(2) 4
Bi2 Bi3 3.5933(2) .
Bi2 Bi3 3.6165(2) 1_545
Bi3 O3 2.233(3) .
Bi3 O5 2.250(3) .
Bi3 O7 2.270(3) .
Bi3 O9 2.312(3) 1_565
Bi3 O12 2.667(3) .
Bi3 O10 2.752(4) .
Bi3 Bi7 3.5623(2) 4
Bi3 Bi2 3.6165(2) 1_565
Bi3 Bi4 3.6967(2) .
Bi4 O2 2.193(3) .
Bi4 O1 2.202(3) .
Bi4 O7 2.300(3) .
Bi4 O3 2.349(3) .
Bi4 O18 2.629(4) .
Bi4 Bi6 3.6839(2) 1_565
Bi5 O10 2.069(3) 4_556
Bi5 O17 2.266(4) 4_556
Bi5 O11 2.309(3) .
Bi5 O16 2.435(4) 4_566
Bi5 O13 2.441(4) 1_565
Bi6 O2 2.191(3) 1_545
Bi6 O1 2.221(3) .
Bi6 O4 2.239(3) .
Bi6 O3 2.481(3) .
Bi6 O7 2.536(3) 1_545
Bi6 O12 2.744(4) .
Bi6 Bi9 3.5646(3) .
Bi6 Bi4 3.6839(2) 1_545
Bi7 O5 2.178(3) 4_556
Bi7 O9 2.217(3) 4_556
Bi7 O10 2.283(3) 4_556
Bi7 O9 2.512(3) 3_544
Bi7 O5 2.561(3) 3_554
Bi7 O14 2.691(4) .
Bi7 Bi2 3.5558(2) 4_556
Bi7 Bi3 3.5623(2) 4_556
Bi8 O4 2.089(3) 2_654
Bi8 O8 2.141(3) 1_565
Bi8 O6 2.225(3) .
Bi8 O15 2.563(4) 2_654
Bi8 Bi9 3.5197(2) .
Bi8 Bi9 3.6300(3) 2_654
Bi9 O6 2.159(3) .
Bi9 O1 2.348(3) .
Bi9 O4 2.398(3) .
Bi9 O8 2.430(3) 1_565
Bi9 O2 2.684(3) .
Bi9 Bi8 3.6300(3) 2_644
P1 O18 1.518(4) .
P1 O13 1.532(4) .
P1 O14 1.537(4) .
P1 O11 1.562(3) .
P2 O15 1.529(3) .
P2 O17 1.535(4) .
P2 O16 1.540(4) .
P2 O12 1.544(3) .
O2 Bi6 2.191(3) 1_565
O2 Bi1 2.272(3) 1_565
O4 Bi8 2.089(3) 2_644
O5 Bi7 2.178(3) 4
O5 Bi7 2.561(3) 3_554
O7 Bi2 2.192(3) 1_565
O7 Bi6 2.536(3) 1_565
O8 Bi8 2.141(3) 1_545
O8 Bi9 2.430(3) 1_545
O9 Bi7 2.217(3) 4
O9 Bi3 2.312(3) 1_545
O9 Bi7 2.512(3) 3_544
O10 Bi5 2.069(3) 4
O10 Bi7 2.283(3) 4
O11 Bi1 2.684(3) 1_565
O13 Bi5 2.441(4) 1_545
O15 Bi8 2.563(4) 2_644
O16 Bi5 2.435(4) 4_565
O17 Bi5 2.266(4) 4

loop_
_geom_torsion_atom_site_label_1
_geom_torsion_atom_site_label_2
_geom_torsion_atom_site_label_3
_geom_torsion_atom_site_label_4
_geom_torsion
_geom_torsion_site_symmetry_1
_geom_torsion_site_symmetry_2
_geom_torsion_site_symmetry_3
_geom_torsion_site_symmetry_4
O7 Bi2 Bi3 O3 -56.42(16) 1_545 . . .
O9 Bi2 Bi3 O3 -131.42(16) . . . .
O5 Bi2 Bi3 O3 176.03(18) . . . .
Bi7 Bi2 Bi3 O3 -145.46(13) 4 . . .
Bi3 Bi2 Bi3 O3 -93.32(13) 1_545 . . .
O7 Bi2 Bi3 O5 127.54(16) 1_545 . . .
O3 Bi2 Bi3 O5 -176.03(18) . . . .
O9 Bi2 Bi3 O5 52.55(16) . . . .
Bi7 Bi2 Bi3 O5 38.51(13) 4 . . .
Bi3 Bi2 Bi3 O5 90.65(13) 1_545 . . .
O7 Bi2 Bi3 O7 -107.95(13) 1_545 . . .
O3 Bi2 Bi3 O7 -51.52(16) . . . .
O9 Bi2 Bi3 O7 177.06(11) . . . .
O5 Bi2 Bi3 O7 124.51(15) . . . .
Bi7 Bi2 Bi3 O7 163.01(8) 4 . . .
Bi3 Bi2 Bi3 O7 -144.84(8) 1_545 . . .
O7 Bi2 Bi3 O9 -179.88(11) 1_545 . . 1_565
O3 Bi2 Bi3 O9 -123.46(16) . . . 1_565
O9 Bi2 Bi3 O9 105.13(13) . . . 1_565
O5 Bi2 Bi3 O9 52.57(15) . . . 1_565
Bi7 Bi2 Bi3 O9 91.08(8) 4 . . 1_565
Bi3 Bi2 Bi3 O9 143.22(8) 1_545 . . 1_565
O7 Bi2 Bi3 O12 -29.13(12) 1_545 . . .
O3 Bi2 Bi3 O12 27.30(16) . . . .
O9 Bi2 Bi3 O12 -104.12(12) . . . .
O5 Bi2 Bi3 O12 -156.67(16) . . . .
Bi7 Bi2 Bi3 O12 -118.17(8) 4 . . .
Bi3 Bi2 Bi3 O12 -66.02(8) 1_545 . . .
O7 Bi2 Bi3 O10 44.67(11) 1_545 . . .
O3 Bi2 Bi3 O10 101.09(15) . . . .
O9 Bi2 Bi3 O10 -30.32(11) . . . .
O5 Bi2 Bi3 O10 -82.88(15) . . . .
Bi7 Bi2 Bi3 O10 -44.37(7) 4 . . .
Bi3 Bi2 Bi3 O10 7.77(7) 1_545 . . .
O7 Bi2 Bi3 Bi7 89.04(8) 1_545 . . 4
O3 Bi2 Bi3 Bi7 145.46(13) . . . 4
O9 Bi2 Bi3 Bi7 14.05(8) . . . 4
O5 Bi2 Bi3 Bi7 -38.51(13) . . . 4
Bi3 Bi2 Bi3 Bi7 52.144(5) 1_545 . . 4
O7 Bi2 Bi3 Bi2 -143.10(8) 1_545 . . 1_565
O3 Bi2 Bi3 Bi2 -86.68(13) . . . 1_565
O9 Bi2 Bi3 Bi2 141.90(8) . . . 1_565
O5 Bi2 Bi3 Bi2 89.35(13) . . . 1_565
Bi7 Bi2 Bi3 Bi2 127.856(5) 4 . . 1_565
Bi3 Bi2 Bi3 Bi2 180.0 1_545 . . 1_565
O7 Bi2 Bi3 Bi4 -81.34(8) 1_545 . . .
O3 Bi2 Bi3 Bi4 -24.92(13) . . . .
O9 Bi2 Bi3 Bi4 -156.33(8) . . . .
O5 Bi2 Bi3 Bi4 151.12(13) . . . .
Bi7 Bi2 Bi3 Bi4 -170.378(5) 4 . . .
Bi3 Bi2 Bi3 Bi4 -118.234(5) 1_545 . . .
O3 Bi3 Bi4 O2 139.83(16) . . . .
O5 Bi3 Bi4 O2 -178.47(12) . . . .
O7 Bi3 Bi4 O2 -64.87(16) . . . .
O9 Bi3 Bi4 O2 -102.42(12) 1_565 . . .
O12 Bi3 Bi4 O2 40.80(12) . . . .
O10 Bi3 Bi4 O2 111.74(11) . . . .
Bi7 Bi3 Bi4 O2 153.72(9) 4 . . .
Bi2 Bi3 Bi4 O2 164.15(9) . . . .
Bi2 Bi3 Bi4 O2 -87.81(9) 1_565 . . .
O3 Bi3 Bi4 O1 64.24(15) . . . .
O5 Bi3 Bi4 O1 105.94(12) . . . .
O7 Bi3 Bi4 O1 -140.46(16) . . . .
O9 Bi3 Bi4 O1 -178.01(11) 1_565 . . .
O12 Bi3 Bi4 O1 -34.78(12) . . . .
O10 Bi3 Bi4 O1 36.15(11) . . . .
Bi7 Bi3 Bi4 O1 78.13(8) 4 . . .
Bi2 Bi3 Bi4 O1 88.56(8) . . . .
Bi2 Bi3 Bi4 O1 -163.40(8) 1_565 . . .
O3 Bi3 Bi4 O7 -155.30(18) . . . .
O5 Bi3 Bi4 O7 -113.60(16) . . . .
O9 Bi3 Bi4 O7 -37.55(16) 1_565 . . .
O12 Bi3 Bi4 O7 105.68(16) . . . .
O10 Bi3 Bi4 O7 176.61(15) . . . .
Bi7 Bi3 Bi4 O7 -141.41(13) 4 . . .
Bi2 Bi3 Bi4 O7 -130.98(13) . . . .
Bi2 Bi3 Bi4 O7 -22.94(13) 1_565 . . .
O5 Bi3 Bi4 O3 41.69(16) . . . .
O7 Bi3 Bi4 O3 155.30(18) . . . .
O9 Bi3 Bi4 O3 117.74(15) 1_565 . . .
O12 Bi3 Bi4 O3 -99.03(16) . . . .
O10 Bi3 Bi4 O3 -28.09(15) . . . .
Bi7 Bi3 Bi4 O3 13.89(13) 4 . . .
Bi2 Bi3 Bi4 O3 24.32(13) . . . .
Bi2 Bi3 Bi4 O3 132.36(13) 1_565 . . .
O3 Bi3 Bi4 O18 111.7(3) . . . .
O5 Bi3 Bi4 O18 153.4(3) . . . .
O7 Bi3 Bi4 O18 -93.0(3) . . . .
O9 Bi3 Bi4 O18 -130.6(3) 1_565 . . .
O12 Bi3 Bi4 O18 12.6(3) . . . .
O10 Bi3 Bi4 O18 83.6(3) . . . .
Bi7 Bi3 Bi4 O18 125.6(3) 4 . . .
Bi2 Bi3 Bi4 O18 136.0(3) . . . .
Bi2 Bi3 Bi4 O18 -116.0(3) 1_565 . . .
O3 Bi3 Bi4 Bi6 157.95(13) . . . 1_565
O5 Bi3 Bi4 Bi6 -160.35(8) . . . 1_565
O7 Bi3 Bi4 Bi6 -46.75(13) . . . 1_565
O9 Bi3 Bi4 Bi6 -84.31(8) 1_565 . . 1_565
O12 Bi3 Bi4 Bi6 58.92(9) . . . 1_565
O10 Bi3 Bi4 Bi6 129.86(7) . . . 1_565
Bi7 Bi3 Bi4 Bi6 171.840(7) 4 . . 1_565
Bi2 Bi3 Bi4 Bi6 -177.729(5) . . . 1_565
Bi2 Bi3 Bi4 Bi6 -69.691(5) 1_565 . . 1_565
O8 Bi1 Bi6 O2 64.61(17) . . . 1_545
O6 Bi1 Bi6 O2 140.43(17) . . . 1_545
O1 Bi1 Bi6 O2 -158.87(18) . . . 1_545
O11 Bi1 Bi6 O2 2.2(2) 1_545 . . 1_545
Bi9 Bi1 Bi6 O2 154.88(14) . . . 1_545
O8 Bi1 Bi6 O1 -136.52(15) . . . .
O6 Bi1 Bi6 O1 -60.70(15) . . . .
O2 Bi1 Bi6 O1 158.87(18) 1_545 . . .
O11 Bi1 Bi6 O1 161.0(2) 1_545 . . .
Bi9 Bi1 Bi6 O1 -46.25(12) . . . .
O8 Bi1 Bi6 O4 -43.64(13) . . . .
O6 Bi1 Bi6 O4 32.17(12) . . . .
O2 Bi1 Bi6 O4 -108.25(17) 1_545 . . .
O1 Bi1 Bi6 O4 92.88(15) . . . .
O11 Bi1 Bi6 O4 -106.08(18) 1_545 . . .
Bi9 Bi1 Bi6 O4 46.62(9) . . . .
O8 Bi1 Bi6 O3 176.26(11) . . . .
O6 Bi1 Bi6 O3 -107.93(11) . . . .
O2 Bi1 Bi6 O3 111.65(16) 1_545 . . .
O1 Bi1 Bi6 O3 -47.22(14) . . . .
O11 Bi1 Bi6 O3 113.82(17) 1_545 . . .
Bi9 Bi1 Bi6 O3 -93.48(7) . . . .
O8 Bi1 Bi6 O7 108.76(12) . . . 1_545
O6 Bi1 Bi6 O7 -175.42(11) . . . 1_545
O2 Bi1 Bi6 O7 44.15(16) 1_545 . . 1_545
O1 Bi1 Bi6 O7 -114.72(14) . . . 1_545
O11 Bi1 Bi6 O7 46.32(17) 1_545 . . 1_545
Bi9 Bi1 Bi6 O7 -160.98(7) . . . 1_545
O8 Bi1 Bi6 O12 -112.19(12) . . . .
O6 Bi1 Bi6 O12 -36.37(11) . . . .
O2 Bi1 Bi6 O12 -176.80(16) 1_545 . . .
O1 Bi1 Bi6 O12 24.33(14) . . . .
O11 Bi1 Bi6 O12 -174.63(18) 1_545 . . .
Bi9 Bi1 Bi6 O12 -21.93(7) . . . .
O8 Bi1 Bi6 Bi9 -90.27(9) . . . .
O6 Bi1 Bi6 Bi9 -14.45(9) . . . .
O2 Bi1 Bi6 Bi9 -154.88(14) 1_545 . . .
O1 Bi1 Bi6 Bi9 46.25(12) . . . .
O11 Bi1 Bi6 Bi9 -152.70(16) 1_545 . . .
O8 Bi1 Bi6 Bi4 89.76(9) . . . 1_545
O6 Bi1 Bi6 Bi4 165.57(9) . . . 1_545
O2 Bi1 Bi6 Bi4 25.15(14) 1_545 . . 1_545
O1 Bi1 Bi6 Bi4 -133.72(12) . . . 1_545
O11 Bi1 Bi6 Bi4 27.32(16) 1_545 . . 1_545
Bi9 Bi1 Bi6 Bi4 -179.977(6) . . . 1_545
O4 Bi8 Bi9 O6 110.68(18) 2_654 . . .
O8 Bi8 Bi9 O6 -152.7(2) 1_565 . . .
O15 Bi8 Bi9 O6 179.01(18) 2_654 . . .
Bi9 Bi8 Bi9 O6 152.96(15) 2_654 . . .
O4 Bi8 Bi9 O1 160.69(12) 2_654 . . .
O8 Bi8 Bi9 O1 -102.65(15) 1_565 . . .
O6 Bi8 Bi9 O1 50.01(17) . . . .
O15 Bi8 Bi9 O1 -130.98(12) 2_654 . . .
Bi9 Bi8 Bi9 O1 -157.03(8) 2_654 . . .
O4 Bi8 Bi9 O4 90.36(10) 2_654 . . .
O8 Bi8 Bi9 O4 -172.97(16) 1_565 . . .
O6 Bi8 Bi9 O4 -20.32(17) . . . .
O15 Bi8 Bi9 O4 158.69(12) 2_654 . . .
Bi9 Bi8 Bi9 O4 132.64(8) 2_654 . . .
O4 Bi8 Bi9 O8 -96.66(16) 2_654 . . 1_565
O6 Bi8 Bi9 O8 152.7(2) . . . 1_565
O15 Bi8 Bi9 O8 -28.33(16) 2_654 . . 1_565
Bi9 Bi8 Bi9 O8 -54.38(13) 2_654 . . 1_565
O4 Bi8 Bi9 O2 -134.71(11) 2_654 . . .
O8 Bi8 Bi9 O2 -38.05(15) 1_565 . . .
O6 Bi8 Bi9 O2 114.61(17) . . . .
O15 Bi8 Bi9 O2 -66.38(11) 2_654 . . .
Bi9 Bi8 Bi9 O2 -92.43(7) 2_654 . . .
O4 Bi8 Bi9 Bi6 133.09(9) 2_654 . . .
O8 Bi8 Bi9 Bi6 -130.24(13) 1_565 . . .
O6 Bi8 Bi9 Bi6 22.41(15) . . . .
O15 Bi8 Bi9 Bi6 -158.58(9) 2_654 . . .
Bi9 Bi8 Bi9 Bi6 175.374(10) 2_654 . . .
O4 Bi8 Bi9 Bi1 134.71(9) 2_654 . . .
O8 Bi8 Bi9 Bi1 -128.62(13) 1_565 . . .
O6 Bi8 Bi9 Bi1 24.03(15) . . . .
O15 Bi8 Bi9 Bi1 -156.96(9) 2_654 . . .
Bi9 Bi8 Bi9 Bi1 176.991(6) 2_654 . . .
O4 Bi8 Bi9 Bi8 53.04(9) 2_654 . . 2_644
O8 Bi8 Bi9 Bi8 149.71(13) 1_565 . . 2_644
O6 Bi8 Bi9 Bi8 -57.64(15) . . . 2_644
O15 Bi8 Bi9 Bi8 121.37(9) 2_654 . . 2_644
Bi9 Bi8 Bi9 Bi8 95.323(10) 2_654 . . 2_644
O2 Bi6 Bi9 O6 0.37(13) 1_545 . . .
O1 Bi6 Bi9 O6 61.92(15) . . . .
O4 Bi6 Bi9 O6 -69.66(15) . . . .
O3 Bi6 Bi9 O6 110.93(12) . . . .
O7 Bi6 Bi9 O6 57.23(17) 1_545 . . .
O12 Bi6 Bi9 O6 167.28(13) . . . .
Bi1 Bi6 Bi9 O6 15.08(9) . . . .
Bi4 Bi6 Bi9 O6 15.10(9) 1_545 . . .
O2 Bi6 Bi9 O1 -61.55(15) 1_545 . . .
O4 Bi6 Bi9 O1 -131.58(17) . . . .
O3 Bi6 Bi9 O1 49.02(14) . . . .
O7 Bi6 Bi9 O1 -4.69(19) 1_545 . . .
O12 Bi6 Bi9 O1 105.36(15) . . . .
Bi1 Bi6 Bi9 O1 -46.84(12) . . . .
Bi4 Bi6 Bi9 O1 -46.81(12) 1_545 . . .
O2 Bi6 Bi9 O4 70.03(15) 1_545 . . .
O1 Bi6 Bi9 O4 131.58(17) . . . .
O3 Bi6 Bi9 O4 -179.41(14) . . . .
O7 Bi6 Bi9 O4 126.89(19) 1_545 . . .
O12 Bi6 Bi9 O4 -123.06(15) . . . .
Bi1 Bi6 Bi9 O4 84.74(12) . . . .
Bi4 Bi6 Bi9 O4 84.77(12) 1_545 . . .
O2 Bi6 Bi9 O8 -62.49(15) 1_545 . . 1_565
O1 Bi6 Bi9 O8 -0.94(17) . . . 1_565
O4 Bi6 Bi9 O8 -132.51(17) . . . 1_565
O3 Bi6 Bi9 O8 48.08(15) . . . 1_565
O7 Bi6 Bi9 O8 -5.63(19) 1_545 . . 1_565
O12 Bi6 Bi9 O8 104.43(16) . . . 1_565
Bi1 Bi6 Bi9 O8 -47.77(13) . . . 1_565
Bi4 Bi6 Bi9 O8 -47.75(13) 1_545 . . 1_565
O2 Bi6 Bi9 O2 -107.42(12) 1_545 . . .
O1 Bi6 Bi9 O2 -45.87(14) . . . .
O4 Bi6 Bi9 O2 -177.45(14) . . . .
O3 Bi6 Bi9 O2 3.14(10) . . . .
O7 Bi6 Bi9 O2 -50.56(16) 1_545 . . .
O12 Bi6 Bi9 O2 59.49(12) . . . .
Bi1 Bi6 Bi9 O2 -92.71(7) . . . .
Bi4 Bi6 Bi9 O2 -92.69(7) 1_545 . . .
O2 Bi6 Bi9 Bi8 -12.99(9) 1_545 . . .
O1 Bi6 Bi9 Bi8 48.56(12) . . . .
O4 Bi6 Bi9 Bi8 -83.02(12) . . . .
O3 Bi6 Bi9 Bi8 97.58(7) . . . .
O7 Bi6 Bi9 Bi8 43.87(15) 1_545 . . .
O12 Bi6 Bi9 Bi8 153.92(9) . . . .
Bi1 Bi6 Bi9 Bi8 1.721(7) . . . .
Bi4 Bi6 Bi9 Bi8 1.747(12) 1_545 . . .
O2 Bi6 Bi9 Bi1 -14.71(9) 1_545 . . .
O1 Bi6 Bi9 Bi1 46.84(12) . . . .
O4 Bi6 Bi9 Bi1 -84.74(12) . . . .
O3 Bi6 Bi9 Bi1 95.85(7) . . . .
O7 Bi6 Bi9 Bi1 42.15(15) 1_545 . . .
O12 Bi6 Bi9 Bi1 152.20(9) . . . .
Bi4 Bi6 Bi9 Bi1 0.025(6) 1_545 . . .
O2 Bi6 Bi9 Bi8 96.63(9) 1_545 . . 2_644
O1 Bi6 Bi9 Bi8 158.18(12) . . . 2_644
O4 Bi6 Bi9 Bi8 26.60(12) . . . 2_644
O3 Bi6 Bi9 Bi8 -152.80(7) . . . 2_644
O7 Bi6 Bi9 Bi8 153.49(15) 1_545 . . 2_644
O12 Bi6 Bi9 Bi8 -96.46(9) . . . 2_644
Bi1 Bi6 Bi9 Bi8 111.341(6) . . . 2_644
Bi4 Bi6 Bi9 Bi8 111.367(7) 1_545 . . 2_644
O8 Bi1 Bi9 O6 -61.88(18) . . . .
O2 Bi1 Bi9 O6 -139.41(18) 1_545 . . .
O1 Bi1 Bi9 O6 164.04(19) . . . .
O11 Bi1 Bi9 O6 4.4(2) 1_545 . . .
Bi6 Bi1 Bi9 O6 -153.55(16) . . . .
O8 Bi1 Bi9 O1 134.08(14) . . . .
O6 Bi1 Bi9 O1 -164.04(19) . . . .
O2 Bi1 Bi9 O1 56.55(14) 1_545 . . .
O11 Bi1 Bi9 O1 -159.64(17) 1_545 . . .
Bi6 Bi1 Bi9 O1 42.41(11) . . . .
O8 Bi1 Bi9 O4 48.54(12) . . . .
O6 Bi1 Bi9 O4 110.42(18) . . . .
O2 Bi1 Bi9 O4 -28.99(12) 1_545 . . .
O1 Bi1 Bi9 O4 -85.55(14) . . . .
O11 Bi1 Bi9 O4 114.81(15) 1_545 . . .
Bi6 Bi1 Bi9 O4 -43.14(8) . . . .
O8 Bi1 Bi9 O8 -114.74(14) . . . 1_565
O6 Bi1 Bi9 O8 -52.86(18) . . . 1_565
O2 Bi1 Bi9 O8 167.73(12) 1_545 . . 1_565
O1 Bi1 Bi9 O8 111.17(14) . . . 1_565
O11 Bi1 Bi9 O8 -48.47(15) 1_545 . . 1_565
Bi6 Bi1 Bi9 O8 153.59(8) . . . 1_565
O8 Bi1 Bi9 O2 179.73(11) . . . .
O6 Bi1 Bi9 O2 -118.40(17) . . . .
O2 Bi1 Bi9 O2 102.19(12) 1_545 . . .
O1 Bi1 Bi9 O2 45.64(13) . . . .
O11 Bi1 Bi9 O2 -114.00(14) 1_545 . . .
Bi6 Bi1 Bi9 O2 88.05(7) . . . .
O8 Bi1 Bi9 Bi8 -86.87(9) . . . .
O6 Bi1 Bi9 Bi8 -24.99(16) . . . .
O2 Bi1 Bi9 Bi8 -164.40(8) 1_545 . . .
O1 Bi1 Bi9 Bi8 139.05(11) . . . .
O11 Bi1 Bi9 Bi8 -20.60(13) 1_545 . . .
Bi6 Bi1 Bi9 Bi8 -178.541(6) . . . .
O8 Bi1 Bi9 Bi6 91.67(9) . . . .
O6 Bi1 Bi9 Bi6 153.55(16) . . . .
O2 Bi1 Bi9 Bi6 14.14(8) 1_545 . . .
O1 Bi1 Bi9 Bi6 -42.41(11) . . . .
O11 Bi1 Bi9 Bi6 157.94(13) 1_545 . . .
O8 Bi1 Bi9 Bi8 34.16(9) . . . 2_644
O6 Bi1 Bi9 Bi8 96.04(16) . . . 2_644
O2 Bi1 Bi9 Bi8 -43.37(8) 1_545 . . 2_644
O1 Bi1 Bi9 Bi8 -99.92(11) . . . 2_644
O11 Bi1 Bi9 Bi8 100.43(13) 1_545 . . 2_644
Bi6 Bi1 Bi9 Bi8 -57.510(5) . . . 2_644
O2 Bi4 O1 Bi6 -121.31(17) . . . .
O7 Bi4 O1 Bi6 -55.27(18) . . . .
O3 Bi4 O1 Bi6 1.67(13) . . . .
O18 Bi4 O1 Bi6 161.71(17) . . . .
Bi6 Bi4 O1 Bi6 -92.94(13) 1_565 . . .
Bi3 Bi4 O1 Bi6 -30.97(12) . . . .
O2 Bi4 O1 Bi9 -2.54(12) . . . .
O7 Bi4 O1 Bi9 63.50(17) . . . .
O3 Bi4 O1 Bi9 120.44(16) . . . .
O18 Bi4 O1 Bi9 -79.53(15) . . . .
Bi6 Bi4 O1 Bi9 25.83(13) 1_565 . . .
Bi3 Bi4 O1 Bi9 87.80(12) . . . .
O2 Bi4 O1 Bi1 116.17(17) . . . .
O7 Bi4 O1 Bi1 -177.79(13) . . . .
O3 Bi4 O1 Bi1 -120.85(16) . . . .
O18 Bi4 O1 Bi1 39.19(15) . . . .
Bi6 Bi4 O1 Bi1 144.54(13) 1_565 . . .
Bi3 Bi4 O1 Bi1 -153.49(13) . . . .
O2 Bi6 O1 Bi4 -118.75(17) 1_545 . . .
O4 Bi6 O1 Bi4 157.28(17) . . . .
O3 Bi6 O1 Bi4 -1.61(12) . . . .
O7 Bi6 O1 Bi4 -56.30(16) 1_545 . . .
O12 Bi6 O1 Bi4 73.51(14) . . . .
Bi9 Bi6 O1 Bi4 126.1(2) . . . .
Bi1 Bi6 O1 Bi4 -131.6(2) . . . .
Bi4 Bi6 O1 Bi4 -91.11(13) 1_545 . . .
O2 Bi6 O1 Bi9 115.13(14) 1_545 . . .
O4 Bi6 O1 Bi9 31.16(11) . . . .
O3 Bi6 O1 Bi9 -127.73(14) . . . .
O7 Bi6 O1 Bi9 177.58(10) 1_545 . . .
O12 Bi6 O1 Bi9 -52.61(11) . . . .
Bi1 Bi6 O1 Bi9 102.30(14) . . . .
Bi4 Bi6 O1 Bi9 142.77(9) 1_545 . . .
O2 Bi6 O1 Bi1 12.83(11) 1_545 . . .
O4 Bi6 O1 Bi1 -71.15(12) . . . .
O3 Bi6 O1 Bi1 129.97(13) . . . .
O7 Bi6 O1 Bi1 75.27(13) 1_545 . . .
O12 Bi6 O1 Bi1 -154.91(14) . . . .
Bi9 Bi6 O1 Bi1 -102.30(14) . . . .
Bi4 Bi6 O1 Bi1 40.46(10) 1_545 . . .
O6 Bi9 O1 Bi4 120.27(16) . . . .
O4 Bi9 O1 Bi4 -154.88(17) . . . .
O8 Bi9 O1 Bi4 54.43(16) 1_565 . . .
O2 Bi9 O1 Bi4 2.23(11) . . . .
Bi8 Bi9 O1 Bi4 91.72(13) . . . .
Bi6 Bi9 O1 Bi4 -125.0(2) . . . .
Bi1 Bi9 O1 Bi4 129.78(19) . . . .
Bi8 Bi9 O1 Bi4 -144.89(12) 2_644 . . .
O6 Bi9 O1 Bi6 -114.75(14) . . . .
O4 Bi9 O1 Bi6 -29.89(11) . . . .
O8 Bi9 O1 Bi6 179.42(11) 1_565 . . .
O2 Bi9 O1 Bi6 127.22(15) . . . .
Bi8 Bi9 O1 Bi6 -143.29(9) . . . .
Bi1 Bi9 O1 Bi6 -105.23(14) . . . .
Bi8 Bi9 O1 Bi6 -19.91(11) 2_644 . . .
O6 Bi9 O1 Bi1 -9.52(11) . . . .
O4 Bi9 O1 Bi1 75.34(12) . . . .
O8 Bi9 O1 Bi1 -75.35(12) 1_565 . . .
O2 Bi9 O1 Bi1 -127.55(14) . . . .
Bi8 Bi9 O1 Bi1 -38.06(10) . . . .
Bi6 Bi9 O1 Bi1 105.23(14) . . . .
Bi8 Bi9 O1 Bi1 85.32(9) 2_644 . . .
O8 Bi1 O1 Bi4 178.85(14) . . . .
O6 Bi1 O1 Bi4 -117.73(17) . . . .
O2 Bi1 O1 Bi4 115.23(18) 1_545 . . .
O11 Bi1 O1 Bi4 -9.4(5) 1_545 . . .
Bi9 Bi1 O1 Bi4 -127.0(2) . . . .
Bi6 Bi1 O1 Bi4 127.9(2) . . . .
O8 Bi1 O1 Bi6 50.91(16) . . . .
O6 Bi1 O1 Bi6 114.34(14) . . . .
O2 Bi1 O1 Bi6 -12.71(11) 1_545 . . .
O11 Bi1 O1 Bi6 -137.3(4) 1_545 . . .
Bi9 Bi1 O1 Bi6 105.07(15) . . . .
O8 Bi1 O1 Bi9 -54.16(15) . . . .
O6 Bi1 O1 Bi9 9.26(11) . . . .
O2 Bi1 O1 Bi9 -117.78(14) 1_545 . . .
O11 Bi1 O1 Bi9 117.6(4) 1_545 . . .
Bi6 Bi1 O1 Bi9 -105.07(15) . . . .
O1 Bi4 O2 Bi6 118.84(17) . . . 1_565
O7 Bi4 O2 Bi6 -2.63(14) . . . 1_565
O3 Bi4 O2 Bi6 54.91(18) . . . 1_565
O18 Bi4 O2 Bi6 -157.77(18) . . . 1_565
Bi3 Bi4 O2 Bi6 30.47(13) . . . 1_565
O1 Bi4 O2 Bi1 -110.92(17) . . . 1_565
O7 Bi4 O2 Bi1 127.61(17) . . . 1_565
O3 Bi4 O2 Bi1 -174.86(13) . . . 1_565
O18 Bi4 O2 Bi1 -27.53(15) . . . 1_565
Bi6 Bi4 O2 Bi1 130.2(2) 1_565 . . 1_565
Bi3 Bi4 O2 Bi1 160.71(14) . . . 1_565
O1 Bi4 O2 Bi9 2.06(10) . . . .
O7 Bi4 O2 Bi9 -119.41(13) . . . .
O3 Bi4 O2 Bi9 -61.87(14) . . . .
O18 Bi4 O2 Bi9 85.45(13) . . . .
Bi6 Bi4 O2 Bi9 -116.78(19) 1_565 . . .
Bi3 Bi4 O2 Bi9 -86.31(9) . . . .
O6 Bi9 O2 Bi6 172.29(12) . . . 1_565
O1 Bi9 O2 Bi6 -123.64(16) . . . 1_565
O4 Bi9 O2 Bi6 -96.65(14) . . . 1_565
O8 Bi9 O2 Bi6 113.11(15) 1_565 . . 1_565
Bi8 Bi9 O2 Bi6 137.00(10) . . . 1_565
Bi6 Bi9 O2 Bi6 -94.66(10) . . . 1_565
Bi1 Bi9 O2 Bi6 -155.10(10) . . . 1_565
Bi8 Bi9 O2 Bi6 -54.72(18) 2_644 . . 1_565
O6 Bi9 O2 Bi4 -66.15(14) . . . .
O1 Bi9 O2 Bi4 -2.08(10) . . . .
O4 Bi9 O2 Bi4 24.92(17) . . . .
O8 Bi9 O2 Bi4 -125.33(15) 1_565 . . .
Bi8 Bi9 O2 Bi4 -101.44(10) . . . .
Bi6 Bi9 O2 Bi4 26.90(10) . . . .
Bi1 Bi9 O2 Bi4 -33.54(10) . . . .
Bi8 Bi9 O2 Bi4 66.84(16) 2_644 . . .
O6 Bi9 O2 Bi1 58.49(14) . . . 1_565
O1 Bi9 O2 Bi1 122.56(15) . . . 1_565
O4 Bi9 O2 Bi1 149.56(11) . . . 1_565
O8 Bi9 O2 Bi1 -0.69(11) 1_565 . . 1_565
Bi8 Bi9 O2 Bi1 23.21(10) . . . 1_565
Bi6 Bi9 O2 Bi1 151.54(10) . . . 1_565
Bi1 Bi9 O2 Bi1 91.10(9) . . . 1_565
Bi8 Bi9 O2 Bi1 -168.52(2) 2_644 . . 1_565
O7 Bi2 O3 Bi3 122.17(15) 1_545 . . .
O9 Bi2 O3 Bi3 56.80(16) . . . .
O5 Bi2 O3 Bi3 -2.50(12) . . . .
Bi7 Bi2 O3 Bi3 29.34(11) 4 . . .
Bi3 Bi2 O3 Bi3 91.47(11) 1_545 . . .
O7 Bi2 O3 Bi4 -108.59(19) 1_545 . . .
O9 Bi2 O3 Bi4 -173.96(14) . . . .
O5 Bi2 O3 Bi4 126.74(19) . . . .
Bi7 Bi2 O3 Bi4 158.57(15) 4 . . .
Bi3 Bi2 O3 Bi4 129.2(2) . . . .
Bi3 Bi2 O3 Bi4 -139.29(15) 1_545 . . .
O7 Bi2 O3 Bi6 9.98(11) 1_545 . . .
O9 Bi2 O3 Bi6 -55.39(16) . . . .
O5 Bi2 O3 Bi6 -114.69(14) . . . .
Bi7 Bi2 O3 Bi6 -82.86(10) 4 . . .
Bi3 Bi2 O3 Bi6 -112.19(18) . . . .
Bi3 Bi2 O3 Bi6 -20.72(11) 1_545 . . .
O5 Bi3 O3 Bi2 2.50(12) . . . .
O7 Bi3 O3 Bi2 124.59(16) . . . .
O9 Bi3 O3 Bi2 65.98(16) 1_565 . . .
O12 Bi3 O3 Bi2 -153.10(15) . . . .
O10 Bi3 O3 Bi2 -67.12(12) . . . .
Bi7 Bi3 O3 Bi2 -29.27(11) 4 . . .
Bi2 Bi3 O3 Bi2 96.78(11) 1_565 . . .
Bi4 Bi3 O3 Bi2 139.7(2) . . . .
O5 Bi3 O3 Bi4 -137.20(15) . . . .
O7 Bi3 O3 Bi4 -15.11(11) . . . .
O9 Bi3 O3 Bi4 -73.73(15) 1_565 . . .
O12 Bi3 O3 Bi4 67.20(13) . . . .
O10 Bi3 O3 Bi4 153.17(14) . . . .
Bi7 Bi3 O3 Bi4 -168.98(10) 4 . . .
Bi2 Bi3 O3 Bi4 -139.7(2) . . . .
Bi2 Bi3 O3 Bi4 -42.93(11) 1_565 . . .
O5 Bi3 O3 Bi6 116.57(14) . . . .
O7 Bi3 O3 Bi6 -121.34(14) . . . .
O9 Bi3 O3 Bi6 -179.96(10) 1_565 . . .
O12 Bi3 O3 Bi6 -39.03(12) . . . .
O10 Bi3 O3 Bi6 46.94(11) . . . .
Bi7 Bi3 O3 Bi6 84.79(9) 4 . . .
Bi2 Bi3 O3 Bi6 114.06(17) . . . .
Bi2 Bi3 O3 Bi6 -149.15(9) 1_565 . . .
Bi4 Bi3 O3 Bi6 -106.23(16) . . . .
O2 Bi4 O3 Bi2 -175.03(15) . . . .
O1 Bi4 O3 Bi2 120.22(19) . . . .
O7 Bi4 O3 Bi2 -114.0(2) . . . .
O18 Bi4 O3 Bi2 81.4(3) . . . .
Bi6 Bi4 O3 Bi2 -148.59(15) 1_565 . . .
Bi3 Bi4 O3 Bi2 -129.1(2) . . . .
O2 Bi4 O3 Bi3 -45.89(17) . . . .
O1 Bi4 O3 Bi3 -110.64(14) . . . .
O7 Bi4 O3 Bi3 15.16(11) . . . .
O18 Bi4 O3 Bi3 -149.45(18) . . . .
Bi6 Bi4 O3 Bi3 -19.45(11) 1_565 . . .
O2 Bi4 O3 Bi6 63.36(14) . . . .
O1 Bi4 O3 Bi6 -1.39(11) . . . .
O7 Bi4 O3 Bi6 124.41(14) . . . .
O18 Bi4 O3 Bi6 -40.2(3) . . . .
Bi6 Bi4 O3 Bi6 89.79(9) 1_565 . . .
Bi3 Bi4 O3 Bi6 109.25(16) . . . .
O2 Bi6 O3 Bi2 -66.96(15) 1_545 . . .
O1 Bi6 O3 Bi2 -133.28(15) . . . .
O4 Bi6 O3 Bi2 -164.73(13) . . . .
O7 Bi6 O3 Bi2 -9.15(10) 1_545 . . .
O12 Bi6 O3 Bi2 152.90(16) . . . .
Bi9 Bi6 O3 Bi2 -164.14(10) . . . .
Bi1 Bi6 O3 Bi2 -103.05(11) . . . .
Bi4 Bi6 O3 Bi2 -39.61(11) 1_545 . . .
O2 Bi6 O3 Bi3 179.15(11) 1_545 . . .
O1 Bi6 O3 Bi3 112.82(14) . . . .
O4 Bi6 O3 Bi3 81.37(19) . . . .
O7 Bi6 O3 Bi3 -123.04(15) 1_545 . . .
O12 Bi6 O3 Bi3 39.00(11) . . . .
Bi9 Bi6 O3 Bi3 81.97(10) . . . .
Bi1 Bi6 O3 Bi3 143.05(9) . . . .
Bi4 Bi6 O3 Bi3 -153.51(10) 1_545 . . .
O2 Bi6 O3 Bi4 67.72(13) 1_545 . . .
O1 Bi6 O3 Bi4 1.40(11) . . . .
O4 Bi6 O3 Bi4 -30.1(2) . . . .
O7 Bi6 O3 Bi4 125.53(14) 1_545 . . .
O12 Bi6 O3 Bi4 -72.42(11) . . . .
Bi9 Bi6 O3 Bi4 -29.45(10) . . . .
Bi1 Bi6 O3 Bi4 31.63(10) . . . .
Bi4 Bi6 O3 Bi4 95.07(9) 1_545 . . .
O2 Bi6 O4 Bi8 131.31(19) 1_545 . . 2_644
O1 Bi6 O4 Bi8 -150.9(2) . . . 2_644
O3 Bi6 O4 Bi8 -119.80(18) . . . 2_644
O7 Bi6 O4 Bi8 106.1(2) 1_545 . . 2_644
O12 Bi6 O4 Bi8 -79.53(18) . . . 2_644
Bi9 Bi6 O4 Bi8 -120.7(2) . . . 2_644
Bi1 Bi6 O4 Bi8 166.4(2) . . . 2_644
Bi4 Bi6 O4 Bi8 121.90(15) 1_545 . . 2_644
O2 Bi6 O4 Bi9 -107.99(13) 1_545 . . .
O1 Bi6 O4 Bi9 -30.20(11) . . . .
O3 Bi6 O4 Bi9 0.9(2) . . . .
O7 Bi6 O4 Bi9 -133.23(16) 1_545 . . .
O12 Bi6 O4 Bi9 41.17(11) . . . .
Bi1 Bi6 O4 Bi9 -72.90(9) . . . .
Bi4 Bi6 O4 Bi9 -117.41(8) 1_545 . . .
O6 Bi9 O4 Bi8 -119.44(15) . . . 2_644
O1 Bi9 O4 Bi8 161.83(16) . . . 2_644
O8 Bi9 O4 Bi8 -116.0(2) 1_565 . . 2_644
O2 Bi9 O4 Bi8 135.64(12) . . . 2_644
Bi8 Bi9 O4 Bi8 -107.13(11) . . . 2_644
Bi6 Bi9 O4 Bi8 132.43(19) . . . 2_644
Bi1 Bi9 O4 Bi8 -153.14(15) . . . 2_644
O6 Bi9 O4 Bi6 108.13(14) . . . .
O1 Bi9 O4 Bi6 29.39(11) . . . .
O8 Bi9 O4 Bi6 111.6(2) 1_565 . . .
O2 Bi9 O4 Bi6 3.21(17) . . . .
Bi8 Bi9 O4 Bi6 120.44(8) . . . .
Bi1 Bi9 O4 Bi6 74.43(9) . . . .
Bi8 Bi9 O4 Bi6 -132.43(19) 2_644 . . .
O3 Bi3 O5 Bi7 -115.68(15) . . . 4
O7 Bi3 O5 Bi7 -176.71(11) . . . 4
O9 Bi3 O5 Bi7 121.69(15) 1_565 . . 4
O12 Bi3 O5 Bi7 -76.9(2) . . . 4
O10 Bi3 O5 Bi7 -32.74(11) . . . 4
Bi2 Bi3 O5 Bi7 -113.23(18) . . . 4
Bi2 Bi3 O5 Bi7 152.04(11) 1_565 . . 4
Bi4 Bi3 O5 Bi7 -140.53(10) . . . 4
O3 Bi3 O5 Bi2 -2.45(11) . . . .
O7 Bi3 O5 Bi2 -63.48(15) . . . .
O9 Bi3 O5 Bi2 -125.08(15) 1_565 . . .
O12 Bi3 O5 Bi2 36.3(2) . . . .
O10 Bi3 O5 Bi2 80.49(13) . . . .
Bi7 Bi3 O5 Bi2 113.23(18) 4 . . .
Bi2 Bi3 O5 Bi2 -94.73(10) 1_565 . . .
Bi4 Bi3 O5 Bi2 -27.30(12) . . . .
O3 Bi3 O5 Bi7 127.39(15) . . . 3_554
O7 Bi3 O5 Bi7 66.37(15) . . . 3_554
O9 Bi3 O5 Bi7 4.76(11) 1_565 . . 3_554
O12 Bi3 O5 Bi7 166.17(12) . . . 3_554
O10 Bi3 O5 Bi7 -149.67(15) . . . 3_554
Bi7 Bi3 O5 Bi7 -116.93(18) 4 . . 3_554
Bi2 Bi3 O5 Bi7 129.84(19) . . . 3_554
Bi2 Bi3 O5 Bi7 35.11(11) 1_565 . . 3_554
Bi4 Bi3 O5 Bi7 102.54(10) . . . 3_554
O7 Bi2 O5 Bi7 50.77(17) 1_545 . . 4
O3 Bi2 O5 Bi7 116.12(15) . . . 4
O9 Bi2 O5 Bi7 -9.93(11) . . . 4
Bi3 Bi2 O5 Bi7 113.66(18) . . . 4
Bi3 Bi2 O5 Bi7 19.98(12) 1_545 . . 4
O7 Bi2 O5 Bi3 -62.89(16) 1_545 . . .
O3 Bi2 O5 Bi3 2.46(11) . . . .
O9 Bi2 O5 Bi3 -123.59(15) . . . .
Bi7 Bi2 O5 Bi3 -113.66(18) 4 . . .
Bi3 Bi2 O5 Bi3 -93.68(10) 1_545 . . .
O7 Bi2 O5 Bi7 173.00(12) 1_545 . . 3_554
O3 Bi2 O5 Bi7 -121.65(16) . . . 3_554
O9 Bi2 O5 Bi7 112.30(17) . . . 3_554
Bi7 Bi2 O5 Bi7 122.2(2) 4 . . 3_554
Bi3 Bi2 O5 Bi7 -124.1(2) . . . 3_554
Bi3 Bi2 O5 Bi7 142.21(12) 1_545 . . 3_554
O1 Bi9 O6 Bi8 -128.97(16) . . . .
O4 Bi9 O6 Bi8 161.43(16) . . . .
O8 Bi9 O6 Bi8 -16.83(12) 1_565 . . .
O2 Bi9 O6 Bi8 -72.30(15) . . . .
Bi6 Bi9 O6 Bi8 -162.56(12) . . . .
Bi1 Bi9 O6 Bi8 -139.7(2) . . . .
Bi8 Bi9 O6 Bi8 132.70(12) 2_644 . . .
O1 Bi9 O6 Bi1 10.75(13) . . . .
O4 Bi9 O6 Bi1 -58.85(14) . . . .
O8 Bi9 O6 Bi1 122.89(17) 1_565 . . .
O2 Bi9 O6 Bi1 67.42(16) . . . .
Bi8 Bi9 O6 Bi1 139.7(2) . . . .
Bi6 Bi9 O6 Bi1 -22.84(13) . . . .
Bi8 Bi9 O6 Bi1 -87.58(13) 2_644 . . .
O4 Bi8 O6 Bi9 -60.93(15) 2_654 . . .
O8 Bi8 O6 Bi9 18.73(14) 1_565 . . .
O15 Bi8 O6 Bi9 -1.9(3) 2_654 . . .
Bi9 Bi8 O6 Bi9 -25.07(14) 2_654 . . .
O4 Bi8 O6 Bi1 167.48(19) 2_654 . . .
O8 Bi8 O6 Bi1 -112.9(2) 1_565 . . .
O15 Bi8 O6 Bi1 -133.5(2) 2_654 . . .
Bi9 Bi8 O6 Bi1 -131.6(3) . . . .
Bi9 Bi8 O6 Bi1 -156.66(15) 2_654 . . .
O8 Bi1 O6 Bi9 114.57(17) . . . .
O2 Bi1 O6 Bi9 46.64(19) 1_545 . . .
O1 Bi1 O6 Bi9 -10.63(13) . . . .
O11 Bi1 O6 Bi9 -177.28(13) 1_545 . . .
Bi6 Bi1 O6 Bi9 22.46(13) . . . .
O8 Bi1 O6 Bi8 -115.2(2) . . . .
O2 Bi1 O6 Bi8 176.91(15) 1_545 . . .
O1 Bi1 O6 Bi8 119.6(2) . . . .
O11 Bi1 O6 Bi8 -47.0(2) 1_545 . . .
Bi9 Bi1 O6 Bi8 130.3(3) . . . .
Bi6 Bi1 O6 Bi8 152.72(17) . . . .
O3 Bi3 O7 Bi2 -126.01(16) . . . 1_565
O5 Bi3 O7 Bi2 -63.86(16) . . . 1_565
O9 Bi3 O7 Bi2 -0.64(12) 1_565 . . 1_565
O12 Bi3 O7 Bi2 156.03(15) . . . 1_565
O10 Bi3 O7 Bi2 -147.29(14) . . . 1_565
Bi7 Bi3 O7 Bi2 -67.6(2) 4 . . 1_565
Bi2 Bi3 O7 Bi2 -96.76(12) . . . 1_565
Bi4 Bi3 O7 Bi2 -141.5(2) . . . 1_565
O3 Bi3 O7 Bi4 15.48(11) . . . .
O5 Bi3 O7 Bi4 77.62(15) . . . .
O9 Bi3 O7 Bi4 140.84(15) 1_565 . . .
O12 Bi3 O7 Bi4 -62.48(13) . . . .
O10 Bi3 O7 Bi4 -5.8(3) . . . .
Bi7 Bi3 O7 Bi4 73.90(19) 4 . . .
Bi2 Bi3 O7 Bi4 44.73(11) . . . .
Bi2 Bi3 O7 Bi4 141.5(2) 1_565 . . .
O3 Bi3 O7 Bi6 120.35(14) . . . 1_565
O5 Bi3 O7 Bi6 -177.51(10) . . . 1_565
O9 Bi3 O7 Bi6 -114.29(14) 1_565 . . 1_565
O12 Bi3 O7 Bi6 42.39(11) . . . 1_565
O10 Bi3 O7 Bi6 99.06(19) . . . 1_565
Bi7 Bi3 O7 Bi6 178.77(4) 4 . . 1_565
Bi2 Bi3 O7 Bi6 149.60(9) . . . 1_565
Bi2 Bi3 O7 Bi6 -113.64(18) 1_565 . . 1_565
Bi4 Bi3 O7 Bi6 104.88(16) . . . 1_565
O2 Bi4 O7 Bi2 -117.49(19) . . . 1_565
O1 Bi4 O7 Bi2 176.46(15) . . . 1_565
O3 Bi4 O7 Bi2 116.8(2) . . . 1_565
O18 Bi4 O7 Bi2 -76.5(3) . . . 1_565
Bi6 Bi4 O7 Bi2 -119.6(2) 1_565 . . 1_565
Bi3 Bi4 O7 Bi2 131.7(2) . . . 1_565
O2 Bi4 O7 Bi3 110.80(14) . . . .
O1 Bi4 O7 Bi3 44.75(16) . . . .
O3 Bi4 O7 Bi3 -14.94(11) . . . .
O18 Bi4 O7 Bi3 151.77(16) . . . .
Bi6 Bi4 O7 Bi3 108.70(16) 1_565 . . .
O2 Bi4 O7 Bi6 2.10(11) . . . 1_565
O1 Bi4 O7 Bi6 -63.95(14) . . . 1_565
O3 Bi4 O7 Bi6 -123.64(14) . . . 1_565
O18 Bi4 O7 Bi6 43.1(2) . . . 1_565
Bi3 Bi4 O7 Bi6 -108.70(16) . . . 1_565
O6 Bi1 O8 Bi8 112.6(2) . . . 1_545
O2 Bi1 O8 Bi8 -125.5(2) 1_545 . . 1_545
O1 Bi1 O8 Bi8 174.60(15) . . . 1_545
O11 Bi1 O8 Bi8 -3.46(17) 1_545 . . 1_545
Bi9 Bi1 O8 Bi8 143.25(17) . . . 1_545
Bi6 Bi1 O8 Bi8 -157.67(17) . . . 1_545
O6 Bi1 O8 Bi9 -122.74(17) . . . 1_545
O2 Bi1 O8 Bi9 -0.86(14) 1_545 . . 1_545
O1 Bi1 O8 Bi9 -60.75(18) . . . 1_545
O11 Bi1 O8 Bi9 121.19(16) 1_545 . . 1_545
Bi9 Bi1 O8 Bi9 -92.10(13) . . . 1_545
Bi6 Bi1 O8 Bi9 -33.02(13) . . . 1_545
O7 Bi2 O9 Bi7 -117.27(15) 1_545 . . 4
O3 Bi2 O9 Bi7 -50.36(16) . . . 4
O5 Bi2 O9 Bi7 9.74(11) . . . 4
Bi3 Bi2 O9 Bi7 -20.50(11) . . . 4
Bi3 Bi2 O9 Bi7 -116.63(18) 1_545 . . 4
O7 Bi2 O9 Bi3 -0.63(12) 1_545 . . 1_545
O3 Bi2 O9 Bi3 66.28(15) . . . 1_545
O5 Bi2 O9 Bi3 126.37(15) . . . 1_545
Bi7 Bi2 O9 Bi3 116.63(18) 4 . . 1_545
Bi3 Bi2 O9 Bi3 96.13(10) . . . 1_545
O7 Bi2 O9 Bi7 121.55(16) 1_545 . . 3_544
O3 Bi2 O9 Bi7 -171.54(12) . . . 3_544
O5 Bi2 O9 Bi7 -111.45(16) . . . 3_544
Bi7 Bi2 O9 Bi7 -121.2(2) 4 . . 3_544
Bi3 Bi2 O9 Bi7 -141.69(11) . . . 3_544
Bi3 Bi2 O9 Bi7 122.18(19) 1_545 . . 3_544
O3 Bi3 O10 Bi5 -132.39(16) . . . 4
O5 Bi3 O10 Bi5 150.36(18) . . . 4
O7 Bi3 O10 Bi5 -111.7(2) . . . 4
O9 Bi3 O10 Bi5 114.94(16) 1_565 . . 4
O12 Bi3 O10 Bi5 -56.21(15) . . . 4
Bi7 Bi3 O10 Bi5 120.82(19) 4 . . 4
Bi2 Bi3 O10 Bi5 -168.95(16) . . . 4
Bi2 Bi3 O10 Bi5 165.71(9) 1_565 . . 4
Bi4 Bi3 O10 Bi5 -115.39(12) . . . 4
O3 Bi3 O10 Bi7 106.79(12) . . . 4
O5 Bi3 O10 Bi7 29.55(10) . . . 4
O7 Bi3 O10 Bi7 127.47(17) . . . 4
O9 Bi3 O10 Bi7 -5.87(18) 1_565 . . 4
O12 Bi3 O10 Bi7 -177.03(11) . . . 4
Bi2 Bi3 O10 Bi7 70.23(8) . . . 4
Bi2 Bi3 O10 Bi7 44.9(3) 1_565 . . 4
Bi4 Bi3 O10 Bi7 123.79(7) . . . 4
O18 P1 O11 Bi5 153.8(3) . . . .
O13 P1 O11 Bi5 -87.6(4) . . . .
O14 P1 O11 Bi5 32.2(4) . . . .
O18 P1 O11 Bi1 3.6(2) . . . 1_565
O13 P1 O11 Bi1 122.2(2) . . . 1_565
O14 P1 O11 Bi1 -118.0(2) . . . 1_565
O10 Bi5 O11 P1 -31.5(4) 4_556 . . .
O17 Bi5 O11 P1 60.2(3) 4_556 . . .
O16 Bi5 O11 P1 61.2(9) 4_566 . . .
O13 Bi5 O11 P1 -117.9(4) 1_565 . . .
O10 Bi5 O11 Bi1 118.03(14) 4_556 . . 1_565
O17 Bi5 O11 Bi1 -150.31(17) 4_556 . . 1_565
O16 Bi5 O11 Bi1 -149.3(7) 4_566 . . 1_565
O13 Bi5 O11 Bi1 31.57(14) 1_565 . . 1_565
O15 P2 O12 Bi3 -161.90(19) . . . .
O17 P2 O12 Bi3 -38.3(3) . . . .
O16 P2 O12 Bi3 79.7(2) . . . .
O15 P2 O12 Bi6 -62.9(3) . . . .
O17 P2 O12 Bi6 60.7(3) . . . .
O16 P2 O12 Bi6 178.71(19) . . . .
O3 Bi3 O12 P2 155.0(2) . . . .
O5 Bi3 O12 P2 116.5(2) . . . .
O7 Bi3 O12 P2 -131.2(2) . . . .
O9 Bi3 O12 P2 -93.5(2) 1_565 . . .
O10 Bi3 O12 P2 76.2(2) . . . .
Bi7 Bi3 O12 P2 73.9(2) 4 . . .
Bi2 Bi3 O12 P2 138.63(17) . . . .
Bi2 Bi3 O12 P2 -116.73(18) 1_565 . . .
Bi4 Bi3 O12 P2 -166.8(2) . . . .
O3 Bi3 O12 Bi6 33.46(10) . . . .
O5 Bi3 O12 Bi6 -5.0(2) . . . .
O7 Bi3 O12 Bi6 107.33(11) . . . .
O9 Bi3 O12 Bi6 145.03(14) 1_565 . . .
O10 Bi3 O12 Bi6 -45.31(10) . . . .
Bi7 Bi3 O12 Bi6 -47.57(11) 4 . . .
Bi2 Bi3 O12 Bi6 17.13(9) . . . .
Bi2 Bi3 O12 Bi6 121.78(6) 1_565 . . .
Bi4 Bi3 O12 Bi6 71.73(6) . . . .
O2 Bi6 O12 P2 120.9(2) 1_545 . . .
O1 Bi6 O12 P2 140.7(2) . . . .
O4 Bi6 O12 P2 64.6(2) . . . .
O3 Bi6 O12 P2 -142.4(2) . . . .
O7 Bi6 O12 P2 -119.5(2) 1_545 . . .
Bi9 Bi6 O12 P2 99.1(2) . . . .
Bi1 Bi6 O12 P2 124.06(19) . . . .
Bi4 Bi6 O12 P2 -176.32(5) 1_545 . . .
O2 Bi6 O12 Bi3 -127.35(16) 1_545 . . .
O1 Bi6 O12 Bi3 -107.55(12) . . . .
O4 Bi6 O12 Bi3 176.35(12) . . . .
O3 Bi6 O12 Bi3 -30.68(9) . . . .
O7 Bi6 O12 Bi3 -7.73(17) 1_545 . . .
Bi9 Bi6 O12 Bi3 -149.18(13) . . . .
Bi1 Bi6 O12 Bi3 -124.20(6) . . . .
Bi4 Bi6 O12 Bi3 -64.6(2) 1_545 . . .
O18 P1 O13 Bi5 -177.9(4) . . . 1_545
O14 P1 O13 Bi5 -53.5(5) . . . 1_545
O11 P1 O13 Bi5 65.9(5) . . . 1_545
O18 P1 O14 Bi7 -86.5(3) . . . .
O13 P1 O14 Bi7 150.5(2) . . . .
O11 P1 O14 Bi7 31.4(3) . . . .
O5 Bi7 O14 P1 -152.4(3) 4_556 . . .
O9 Bi7 O14 P1 -135.7(2) 4_556 . . .
O10 Bi7 O14 P1 -73.1(2) 4_556 . . .
O9 Bi7 O14 P1 130.2(3) 3_544 . . .
O5 Bi7 O14 P1 104.9(2) 3_554 . . .
Bi2 Bi7 O14 P1 -140.0(2) 4_556 . . .
Bi3 Bi7 O14 P1 -117.9(3) 4_556 . . .
O17 P2 O15 Bi8 -63.4(3) . . . 2_644
O16 P2 O15 Bi8 175.8(3) . . . 2_644
O12 P2 O15 Bi8 58.2(3) . . . 2_644
O15 P2 O16 Bi5 143.2(2) . . . 4_565
O17 P2 O16 Bi5 19.9(3) . . . 4_565
O12 P2 O16 Bi5 -98.4(3) . . . 4_565
O15 P2 O17 Bi5 68.4(4) . . . 4
O16 P2 O17 Bi5 -170.5(3) . . . 4
O12 P2 O17 Bi5 -53.1(4) . . . 4
O13 P1 O18 Bi4 19(2) . . . .
O14 P1 O18 Bi4 -104(2) . . . .
O11 P1 O18 Bi4 136(2) . . . .
O2 Bi4 O18 P1 -121(2) . . . .
O1 Bi4 O18 P1 -44(2) . . . .
O7 Bi4 O18 P1 -162(2) . . . .
O3 Bi4 O18 P1 -6(2) . . . .
Bi6 Bi4 O18 P1 -134(2) 1_565 . . .
Bi3 Bi4 O18 P1 -92(2) . . . .
